data_7115883
loop_
_publ_author_name
'Sohini Bhattacharyya'
'Anindita Chakraborty'
'Kolleboyina Jayaramulu'
'Arpan Hazra'
'Tapas Kumar Maji'

_publ_section_title
;
 A bimodal anionic MOF: turn-off sensing of CuII and specific
 sensitization of EuIII
;
_journal_name_full Chem.Commun.
_journal_page_first 13567
_journal_paper_doi 10.1039/C4cc05991C
_journal_volume 50
_journal_year 2014
_chemical_formula_sum 'C37 H33 Mg3 N2 O18'
_chemical_formula_weight 866.58
_chemical_name_systematic
;
 ?
;
_space_group_IT_number 14
_symmetry_cell_setting monoclinic
_symmetry_space_group_name_Hall '-P 2ybc'
_symmetry_space_group_name_H-M 'P 1 21/c 1'
_atom_sites_solution_hydrogens geom
_atom_sites_solution_primary direct
_atom_sites_solution_secondary difmap
_audit_creation_method SHELXL-97
_cell_angle_alpha 90.00
_cell_angle_beta 92.129(2)
_cell_angle_gamma 90.00
_cell_formula_units_Z 4
_cell_length_a 11.3593(4)
_cell_length_b 22.5823(8)
_cell_length_c 16.5923(5)
_cell_measurement_reflns_used 3226
_cell_measurement_temperature 120(2)
_cell_measurement_theta_max 22.16
_cell_measurement_theta_min 2.46
_cell_volume 4253.3(2)
_computing_cell_refinement 'Bruker SAINT'
_computing_data_collection 'Bruker APEX2'
_computing_data_reduction 'Bruker SAINT  A'
_computing_molecular_graphics 'Bruker SHELXTL'
_computing_publication_material 'Bruker SHELXTL'
_computing_structure_refinement 'SHELXL-97 (Sheldrick, 2008)'
_computing_structure_solution 'SHELXS-97 (Sheldrick, 2008)'
_diffrn_ambient_temperature 120(2)
_diffrn_measured_fraction_theta_full 0.995
_diffrn_measured_fraction_theta_max 0.995
_diffrn_measurement_device_type 'Bruker APEX-II CCD'
_diffrn_measurement_method '\f and \w scans'
_diffrn_radiation_monochromator graphite
_diffrn_radiation_source 'fine-focus sealed tube'
_diffrn_radiation_type MoK\a
_diffrn_radiation_wavelength 0.71073
_diffrn_reflns_av_R_equivalents 0.1854
_diffrn_reflns_av_sigmaI/netI 0.1539
_diffrn_reflns_limit_h_max 12
_diffrn_reflns_limit_h_min -13
_diffrn_reflns_limit_k_max 26
_diffrn_reflns_limit_k_min -26
_diffrn_reflns_limit_l_max 19
_diffrn_reflns_limit_l_min -19
_diffrn_reflns_number 57145
_diffrn_reflns_theta_full 25.00
_diffrn_reflns_theta_max 25.00
_diffrn_reflns_theta_min 2.46
_exptl_absorpt_coefficient_mu 0.147
_exptl_absorpt_correction_T_max 0.9927
_exptl_absorpt_correction_T_min 0.9883
_exptl_absorpt_correction_type empirical
_exptl_absorpt_process_details SADABS
_exptl_crystal_colour colorless
_exptl_crystal_density_diffrn 1.353
_exptl_crystal_density_method 'not measured'
_exptl_crystal_description Rectangular
_exptl_crystal_F_000 1796
_exptl_crystal_preparation Luminescent
_exptl_crystal_size_max 0.08
_exptl_crystal_size_mid 0.06
_exptl_crystal_size_min 0.05
_refine_diff_density_max 0.901
_refine_diff_density_min -0.582
_refine_diff_density_rms 0.110
_refine_ls_extinction_method none
_refine_ls_goodness_of_fit_ref 1.011
_refine_ls_hydrogen_treatment noref
_refine_ls_matrix_type full
_refine_ls_number_parameters 526
_refine_ls_number_reflns 7457
_refine_ls_number_restraints 16
_refine_ls_restrained_S_all 1.013
_refine_ls_R_factor_all 0.2042
_refine_ls_R_factor_gt 0.0992
_refine_ls_shift/su_max 0.000
_refine_ls_shift/su_mean 0.000
_refine_ls_structure_factor_coef Fsqd
_refine_ls_weighting_details 'calc w=1/[\s^2^(Fo^2^)+(0.1281P)^2^+19.7524P] where P=(Fo^2^+2Fc^2^)/3'
_refine_ls_weighting_scheme calc
_refine_ls_wR_factor_gt 0.2302
_refine_ls_wR_factor_ref 0.2988
_reflns_number_gt 3619
_reflns_number_total 7457
_reflns_threshold_expression >2\s(I)
_cod_data_source_file c4cc05991c2.cif
_cod_data_source_block compound1
_cod_original_sg_symbol_H-M P2(1)/c
_cod_database_code 7115883

loop_
_symmetry_equiv_pos_as_xyz
'x, y, z'
'-x, y+1/2, -z+1/2'
'-x, -y, -z'
'x, -y-1/2, z-1/2'

loop_
_atom_site_label
_atom_site_type_symbol
_atom_site_fract_x
_atom_site_fract_y
_atom_site_fract_z
_atom_site_U_iso_or_equiv
_atom_site_adp_type
_atom_site_occupancy
_atom_site_symmetry_multiplicity
_atom_site_calc_flag
_atom_site_refinement_flags
_atom_site_disorder_assembly
_atom_site_disorder_group
C1 C 0.4140(6) 0.1169(3) 0.5151(4) 0.0198(16) Uani 1 1 d . . .
C2 C 0.4206(7) 0.0597(3) 0.5647(4) 0.0244(17) Uani 1 1 d . . .
C3 C 0.3538(7) 0.0135(3) 0.5384(4) 0.0289(19) Uani 1 1 d . . .
H3 H 0.3087 0.0176 0.4894 0.035 Uiso 1 1 calc R . .
C4 C 0.3487(7) -0.0399(3) 0.5804(5) 0.0306(19) Uani 1 1 d . . .
H4 H 0.2986 -0.0708 0.5608 0.037 Uiso 1 1 calc R . .
C5 C 0.4149(7) -0.0479(3) 0.6493(4) 0.0242(18) Uani 1 1 d . . .
C6 C 0.4893(8) -0.0008(3) 0.6807(5) 0.032(2) Uani 1 1 d . . .
C7 C 0.4925(7) 0.0539(3) 0.6375(5) 0.0296(19) Uani 1 1 d . . .
C8 C 0.5674(8) 0.0989(4) 0.6704(5) 0.043(2) Uani 1 1 d . . .
H8 H 0.5738 0.1351 0.6418 0.052 Uiso 1 1 calc R . .
C9 C 0.6291(10) 0.0924(4) 0.7399(6) 0.069(4) Uani 1 1 d . . .
H9 H 0.6773 0.1239 0.7599 0.082 Uiso 1 1 calc R . .
C10 C 0.6230(11) 0.0386(5) 0.7840(6) 0.078(4) Uani 1 1 d . . .
H10 H 0.6661 0.0340 0.8337 0.093 Uiso 1 1 calc R . .
C11 C 0.5540(9) -0.0065(4) 0.7537(5) 0.050(3) Uani 1 1 d . . .
H11 H 0.5501 -0.0426 0.7829 0.060 Uiso 1 1 calc R . .
C12 C 0.4118(7) -0.1060(3) 0.6923(4) 0.0211(17) Uani 1 1 d . . .
C13 C 0.5285(6) 0.3793(3) 0.5606(4) 0.0209(17) Uani 1 1 d . . .
C14 C 0.1642(17) 0.4499(11) 0.5059(19) 0.107(9) Uani 0.50 1 d PDU . .
H14 H 0.0966 0.4276 0.5192 0.129 Uiso 0.50 1 calc PR . .
C15 C 0.2884(14) 0.4308(8) 0.5187(16) 0.071(7) Uani 0.50 1 d PD . .
H15 H 0.2975 0.3912 0.5372 0.085 Uiso 0.50 1 calc PR . .
C16 C 0.4029(8) 0.4631(4) 0.5075(6) 0.045(2) Uani 1 1 d . . .
C17 C 0.5139(7) 0.4421(3) 0.5291(4) 0.0257(18) Uani 1 1 d . . .
C18 C 0.6109(9) 0.4777(4) 0.5233(6) 0.047(2) Uani 1 1 d . . .
C19 C 0.7324(19) 0.4571(9) 0.5419(16) 0.076(8) Uani 0.50 1 d P . .
H19 H 0.7422 0.4182 0.5629 0.091 Uiso 0.50 1 calc PR . .
C20 C 0.836(2) 0.4915(12) 0.5305(19) 0.107(9) Uani 0.50 1 d PU . .
H20 H 0.9102 0.4751 0.5476 0.128 Uiso 0.50 1 calc PR . .
C21 C 0.2086(6) 0.2384(3) 0.4777(4) 0.0200(16) Uani 1 1 d . . .
C22 C 0.0861(6) 0.2402(3) 0.5095(4) 0.0211(16) Uani 1 1 d . . .
C23 C 0.0313(7) 0.2920(4) 0.5207(5) 0.036(2) Uani 1 1 d . . .
H23 H 0.0732 0.3276 0.5113 0.043 Uiso 1 1 calc R . .
C24 C -0.0851(7) 0.2961(4) 0.5454(5) 0.038(2) Uani 1 1 d . . .
H24 H -0.1210 0.3337 0.5516 0.046 Uiso 1 1 calc R . .
C25 C -0.1470(6) 0.2452(3) 0.5608(4) 0.0225(17) Uani 1 1 d . . .
C26 C -0.0936(7) 0.1893(3) 0.5523(5) 0.0264(18) Uani 1 1 d . . .
C27 C 0.0254(7) 0.1861(3) 0.5264(5) 0.0272(18) Uani 1 1 d . . .
C28 C 0.0804(8) 0.1298(4) 0.5194(7) 0.054(3) Uani 1 1 d . . .
H28 H 0.1585 0.1272 0.5012 0.065 Uiso 1 1 calc R . .
C29 C 0.0209(9) 0.0793(5) 0.5388(8) 0.080(4) Uani 1 1 d . . .
H29 H 0.0582 0.0419 0.5340 0.096 Uiso 1 1 calc R . .
C30 C -0.0958(9) 0.0823(4) 0.5659(7) 0.067(3) Uani 1 1 d . . .
H30 H -0.1354 0.0471 0.5805 0.080 Uiso 1 1 calc R . .
C31 C -0.1514(8) 0.1355(4) 0.5712(6) 0.045(2) Uani 1 1 d . . .
H31 H -0.2305 0.1366 0.5878 0.054 Uiso 1 1 calc R . .
C32 C -0.2699(6) 0.2506(3) 0.5911(4) 0.0206(16) Uani 1 1 d . . .
C33 C 0.5620(7) 0.2622(3) 0.3728(4) 0.0233(17) Uani 1 1 d . . .
H33 H 0.5984 0.2937 0.4024 0.028 Uiso 1 1 calc R . .
C34 C 0.3556(7) 0.2492(3) 0.6950(4) 0.0237(17) Uani 1 1 d . . .
H34 H 0.3049 0.2214 0.6682 0.028 Uiso 1 1 calc R . .
C35 C 0.151(2) 0.1576(12) 0.8123(15) 0.190(10) Uiso 1 1 d . . .
H35 H 0.1716 0.1916 0.8434 0.228 Uiso 1 1 calc R . .
C36 C 0.214(2) 0.0749(10) 0.7307(14) 0.186(9) Uiso 1 1 d . . .
H36A H 0.1420 0.0860 0.6995 0.280 Uiso 1 1 calc R . .
H36B H 0.2035 0.0354 0.7539 0.280 Uiso 1 1 calc R . .
H36C H 0.2807 0.0746 0.6953 0.280 Uiso 1 1 calc R . .
C37 C 0.3518(13) 0.1235(7) 0.8267(9) 0.112(5) Uiso 1 1 d . . .
H37A H 0.4000 0.1434 0.7870 0.168 Uiso 1 1 calc R . .
H37B H 0.3846 0.0842 0.8387 0.168 Uiso 1 1 calc R . .
H37C H 0.3517 0.1471 0.8763 0.168 Uiso 1 1 calc R . .
C38 C 0.0301(13) 0.2741(11) 0.7374(9) 0.168(7) Uani 1 1 d . . .
H38A H 0.0869 0.2832 0.7816 0.252 Uiso 1 1 calc R . .
H38B H 0.0172 0.3095 0.7040 0.252 Uiso 1 1 calc R . .
H38C H 0.0610 0.2421 0.7044 0.252 Uiso 1 1 calc R . .
C39 C -0.1188(14) 0.2687(11) 0.8425(9) 0.168(7) Uani 1 1 d . . .
H39A H -0.0530 0.2793 0.8796 0.252 Uiso 1 1 calc R . .
H39B H -0.1593 0.2339 0.8633 0.252 Uiso 1 1 calc R . .
H39C H -0.1741 0.3019 0.8380 0.252 Uiso 1 1 calc R . .
N1 N 0.2350(14) 0.1176(7) 0.7951(9) 0.125(5) Uiso 1 1 d . . .
N2 N -0.0774(10) 0.2563(7) 0.7694(7) 0.123(5) Uani 1 1 d . . .
H2A H -0.1347 0.2693 0.7330 0.148 Uiso 1 1 calc R . .
H2B H -0.0778 0.2156 0.7659 0.148 Uiso 1 1 calc R . .
O1 O 0.4334(5) 0.1642(2) 0.5522(3) 0.0306(13) Uani 1 1 d . . .
O2 O 0.3845(5) 0.1124(2) 0.4429(3) 0.0257(12) Uani 1 1 d . . .
O1W O 0.2404(5) 0.1176(3) 0.2966(3) 0.0479(17) Uani 1 1 d D . .
H1O1 H 0.2361 0.0943 0.2525 0.072 Uiso 1 1 d RD . .
H2O1 H 0.1769 0.1038 0.3218 0.072 Uiso 1 1 d RD . .
O3 O 0.5080(4) -0.1338(2) 0.7101(3) 0.0216(12) Uani 1 1 d . . .
O2W O 0.103(3) 0.0364(17) 0.239(2) 0.229(15) Uiso 0.50 1 d P A 1
O2WA O 0.010(5) -0.055(2) 0.693(3) 0.33(2) Uiso 0.50 1 d P B 2
O4 O 0.3149(5) -0.1267(2) 0.7135(3) 0.0274(13) Uani 1 1 d . . .
O5 O 0.5781(5) 0.3732(2) 0.6278(3) 0.0278(13) Uani 1 1 d . . .
O3W O 0.2394(15) 0.3713(8) 0.6257(10) 0.212(7) Uiso 1 1 d . . .
O6 O 0.4865(4) 0.3392(2) 0.5164(3) 0.0233(12) Uani 1 1 d . . .
O7 O 0.2857(4) 0.2665(2) 0.5178(3) 0.0285(13) Uani 1 1 d . . .
O8 O 0.2224(4) 0.2111(2) 0.4142(3) 0.0273(13) Uani 1 1 d . . .
O9 O -0.2757(4) 0.2693(2) 0.6625(3) 0.0276(12) Uani 1 1 d . . .
O10 O -0.3547(4) 0.2376(2) 0.5455(3) 0.0257(12) Uani 1 1 d . . .
O11 O 0.4827(4) 0.2348(2) 0.4077(3) 0.0195(11) Uani 1 1 d . . .
O12 O 0.5992(4) 0.2532(2) 0.3039(3) 0.0234(12) Uani 1 1 d . . .
O13 O 0.4471(4) 0.2650(2) 0.6583(3) 0.0192(11) Uani 1 1 d . . .
O14 O 0.3271(4) 0.2664(2) 0.7611(3) 0.0274(12) Uani 1 1 d . . .
O15 O 0.036(2) 0.1491(9) 0.7848(13) 0.257(9) Uiso 1 1 d . . .
Mg1 Mg 0.4641(2) 0.25056(10) 0.53215(13) 0.0152(5) Uani 1 1 d . . .
Mg2 Mg 0.5857(2) 0.30844(10) 0.71407(13) 0.0169(6) Uani 1 1 d . . .
Mg3 Mg 0.3602(2) 0.17429(10) 0.35431(13) 0.0191(6) Uani 1 1 d . . .

loop_
_atom_site_aniso_label
_atom_site_aniso_U_11
_atom_site_aniso_U_22
_atom_site_aniso_U_33
_atom_site_aniso_U_23
_atom_site_aniso_U_13
_atom_site_aniso_U_12
C1 0.018(4) 0.022(4) 0.020(4) 0.003(3) 0.002(3) 0.001(3)
C2 0.030(5) 0.021(4) 0.023(4) 0.001(3) 0.004(3) 0.000(3)
C3 0.041(5) 0.024(4) 0.022(4) 0.004(3) -0.007(4) -0.003(4)
C4 0.036(5) 0.022(4) 0.033(5) 0.004(4) -0.006(4) -0.002(4)
C5 0.029(5) 0.017(4) 0.026(4) 0.000(3) 0.004(4) 0.003(3)
C6 0.047(6) 0.022(4) 0.028(4) 0.002(4) -0.006(4) 0.003(4)
C7 0.036(5) 0.023(4) 0.029(4) 0.005(3) -0.006(4) -0.001(4)
C8 0.054(6) 0.033(5) 0.041(5) 0.012(4) -0.018(5) -0.017(4)
C9 0.096(9) 0.038(6) 0.068(7) 0.021(5) -0.054(7) -0.030(6)
C10 0.120(11) 0.044(6) 0.063(7) 0.016(5) -0.058(7) -0.036(7)
C11 0.085(8) 0.026(5) 0.037(5) 0.004(4) -0.021(5) -0.010(5)
C12 0.030(5) 0.019(4) 0.014(4) 0.000(3) 0.000(3) -0.002(4)
C13 0.025(4) 0.012(4) 0.026(4) 0.000(3) 0.008(3) -0.001(3)
C14 0.120(17) 0.046(12) 0.152(18) 0.029(13) -0.043(14) 0.029(12)
C15 0.033(12) 0.027(11) 0.15(2) 0.023(13) 0.003(13) 0.004(9)
C16 0.055(6) 0.024(5) 0.054(6) 0.012(4) -0.010(5) -0.001(4)
C17 0.049(5) 0.007(4) 0.021(4) -0.002(3) -0.004(4) 0.003(4)
C18 0.060(7) 0.023(5) 0.058(6) 0.009(4) -0.011(5) 0.003(5)
C19 0.053(14) 0.031(11) 0.14(2) 0.042(13) 0.011(14) -0.001(10)
C20 0.069(14) 0.089(15) 0.162(18) 0.038(14) 0.015(14) -0.013(13)
C21 0.023(4) 0.018(4) 0.018(4) 0.005(3) -0.007(3) 0.002(3)
C22 0.017(4) 0.025(4) 0.021(4) -0.004(3) 0.000(3) 0.007(3)
C23 0.031(5) 0.024(4) 0.053(6) -0.008(4) 0.006(4) -0.008(4)
C24 0.026(5) 0.025(4) 0.064(6) 0.000(4) 0.009(4) 0.003(4)
C25 0.020(4) 0.031(4) 0.016(4) -0.002(3) -0.003(3) 0.003(4)
C26 0.020(4) 0.028(4) 0.032(4) 0.001(3) 0.004(3) 0.004(3)
C27 0.031(5) 0.018(4) 0.032(4) -0.001(3) 0.003(4) 0.008(3)
C28 0.040(6) 0.029(5) 0.095(8) 0.007(5) 0.028(5) 0.003(5)
C29 0.044(7) 0.040(6) 0.160(13) 0.007(7) 0.044(7) 0.007(5)
C30 0.048(7) 0.032(6) 0.122(10) 0.010(6) 0.025(7) -0.008(5)
C31 0.040(6) 0.032(5) 0.064(6) 0.000(5) 0.017(5) -0.005(4)
C32 0.025(4) 0.020(4) 0.017(4) -0.001(3) 0.003(3) 0.002(3)
C33 0.034(5) 0.016(4) 0.019(4) -0.003(3) -0.004(4) -0.002(3)
C34 0.027(4) 0.028(4) 0.016(4) -0.005(3) -0.002(3) -0.018(4)
C38 0.070(8) 0.36(2) 0.077(8) 0.006(10) -0.018(6) -0.020(10)
C39 0.070(8) 0.36(2) 0.077(8) 0.006(10) -0.018(6) -0.020(10)
N2 0.075(8) 0.235(17) 0.059(7) 0.006(9) -0.004(6) 0.026(9)
O1 0.060(4) 0.009(3) 0.023(3) 0.001(2) 0.002(3) -0.001(3)
O2 0.042(3) 0.016(3) 0.019(3) 0.004(2) -0.001(2) -0.002(2)
O1W 0.046(4) 0.058(4) 0.038(3) -0.014(3) -0.013(3) -0.021(3)
O3 0.026(3) 0.019(3) 0.021(3) 0.002(2) 0.005(2) -0.001(2)
O4 0.034(3) 0.020(3) 0.028(3) 0.005(2) -0.004(2) 0.002(2)
O5 0.046(4) 0.017(3) 0.019(3) 0.006(2) -0.009(3) -0.005(2)
O6 0.038(3) 0.011(3) 0.020(3) 0.003(2) 0.001(2) -0.002(2)
O7 0.026(3) 0.035(3) 0.025(3) -0.003(2) 0.001(2) 0.003(3)
O8 0.023(3) 0.040(3) 0.019(3) -0.005(2) 0.000(2) -0.003(2)
O9 0.023(3) 0.038(3) 0.021(3) -0.005(2) 0.002(2) 0.000(2)
O10 0.017(3) 0.036(3) 0.024(3) -0.009(2) -0.004(2) 0.003(2)
O11 0.021(3) 0.019(3) 0.019(3) 0.000(2) 0.003(2) -0.007(2)
O12 0.031(3) 0.020(3) 0.020(3) 0.000(2) 0.004(2) -0.005(2)
O13 0.022(3) 0.016(3) 0.019(2) 0.000(2) -0.003(2) -0.002(2)
O14 0.027(3) 0.039(3) 0.016(3) -0.006(2) 0.006(2) -0.007(2)
Mg1 0.0180(13) 0.0124(12) 0.0151(11) -0.0010(9) -0.0003(9) 0.0001(10)
Mg2 0.0225(13) 0.0128(12) 0.0153(12) -0.0014(9) 0.0015(10) 0.0008(10)
Mg3 0.0223(14) 0.0198(13) 0.0151(12) -0.0006(10) -0.0006(10) -0.0014(11)

loop_
_atom_type_symbol
_atom_type_description
_atom_type_scat_dispersion_real
_atom_type_scat_dispersion_imag
_atom_type_scat_source
C C 0.0033 0.0016 'International Tables Vol C Tables 4.2.6.8 and 6.1.1.4'
H H 0.0000 0.0000 'International Tables Vol C Tables 4.2.6.8 and 6.1.1.4'
N N 0.0061 0.0033 'International Tables Vol C Tables 4.2.6.8 and 6.1.1.4'
O O 0.0106 0.0060 'International Tables Vol C Tables 4.2.6.8 and 6.1.1.4'
Mg Mg 0.0486 0.0363 'International Tables Vol C Tables 4.2.6.8 and 6.1.1.4'

loop_
_geom_angle_atom_site_label_1
_geom_angle_atom_site_label_2
_geom_angle_atom_site_label_3
_geom_angle
_geom_angle_site_symmetry_1
_geom_angle_site_symmetry_3
O2 C1 O1 125.8(7) . .
O2 C1 C2 117.2(6) . .
O1 C1 C2 116.9(6) . .
C3 C2 C7 119.7(7) . .
C3 C2 C1 117.4(7) . .
C7 C2 C1 122.9(7) . .
C2 C3 C4 122.6(7) . .
C5 C4 C3 120.2(7) . .
C4 C5 C6 120.4(7) . .
C4 C5 C12 119.8(7) . .
C6 C5 C12 119.8(6) . .
C11 C6 C7 119.5(8) . .
C11 C6 C5 121.8(7) . .
C7 C6 C5 118.7(7) . .
C8 C7 C6 116.8(7) . .
C8 C7 C2 124.8(7) . .
C6 C7 C2 118.4(7) . .
C9 C8 C7 122.8(8) . .
C8 C9 C10 120.2(9) . .
C11 C10 C9 119.0(9) . .
C10 C11 C6 121.6(8) . .
O4 C12 O3 120.0(6) . .
O4 C12 C5 119.7(7) . .
O3 C12 C5 120.2(7) . .
O4 C12 Mg2 61.6(4) . 2_646
O3 C12 Mg2 59.1(3) . 2_646
C5 C12 Mg2 169.6(5) . 2_646
O5 C13 O6 127.0(6) . .
O5 C13 C17 117.0(6) . .
O6 C13 C17 116.0(6) . .
C20 C14 C15 108(2) 3_666 .
C16 C15 C14 131.4(18) . .
C17 C16 C18 119.9(8) . 3_666
C17 C16 C15 125.7(10) . .
C18 C16 C15 114.3(10) 3_666 .
C18 C17 C16 120.6(7) . .
C18 C17 C13 119.6(7) . .
C16 C17 C13 119.8(7) . .
C17 C18 C16 119.6(8) . 3_666
C17 C18 C19 123.2(10) . .
C16 C18 C19 117.0(11) 3_666 .
C20 C19 C18 124.8(19) . .
C19 C20 C14 124(2) . 3_666
O8 C21 O7 126.7(7) . .
O8 C21 C22 117.3(6) . .
O7 C21 C22 116.0(6) . .
C23 C22 C27 119.0(7) . .
C23 C22 C21 120.7(7) . .
C27 C22 C21 120.2(6) . .
C22 C23 C24 123.1(8) . .
C25 C24 C23 119.5(7) . .
C24 C25 C26 120.4(7) . .
C24 C25 C32 118.7(7) . .
C26 C25 C32 120.8(7) . .
C25 C26 C31 122.7(7) . .
C25 C26 C27 119.2(7) . .
C31 C26 C27 118.1(7) . .
C28 C27 C22 121.9(7) . .
C28 C27 C26 119.3(7) . .
C22 C27 C26 118.8(6) . .
C29 C28 C27 120.2(8) . .
C28 C29 C30 120.7(9) . .
C31 C30 C29 120.3(9) . .
C30 C31 C26 121.4(8) . .
O10 C32 O9 125.9(7) . .
O10 C32 C25 119.2(6) . .
O9 C32 C25 114.9(6) . .
O12 C33 O11 127.9(7) . .
O14 C34 O13 126.1(7) . .
N1 C35 O15 120(2) . .
C35 N1 C37 121.1(19) . .
C35 N1 C36 120(2) . .
C37 N1 C36 117.8(16) . .
C39 N2 C38 128.1(15) . .
C1 O1 Mg1 141.0(5) . .
C1 O2 Mg3 131.8(5) . .
C12 O3 Mg3 135.9(4) . 3_656
C12 O3 Mg2 89.8(4) . 2_646
Mg3 O3 Mg2 114.8(2) 3_656 2_646
C12 O4 Mg2 87.9(4) . 2_646
C13 O5 Mg2 135.7(5) . .
C13 O6 Mg1 133.1(5) . .
C21 O7 Mg1 129.6(5) . .
C21 O8 Mg3 137.3(5) . .
C32 O9 Mg2 127.8(5) . 1_455
C32 O10 Mg1 140.9(5) . 1_455
C33 O11 Mg1 117.9(4) . .
C33 O11 Mg3 126.8(4) . .
Mg1 O11 Mg3 115.4(2) . .
C33 O12 Mg2 139.5(5) . 4_565
C34 O13 Mg2 123.1(4) . .
C34 O13 Mg1 122.0(4) . .
Mg2 O13 Mg1 114.9(2) . .
C34 O14 Mg3 146.3(5) . 4_566
O1 Mg1 O6 176.4(2) . .
O1 Mg1 O7 90.7(2) . .
O6 Mg1 O7 86.6(2) . .
O1 Mg1 O10 91.3(2) . 1_655
O6 Mg1 O10 91.4(2) . 1_655
O7 Mg1 O10 177.9(2) . 1_655
O1 Mg1 O11 91.3(2) . .
O6 Mg1 O11 91.3(2) . .
O7 Mg1 O11 92.9(2) . .
O10 Mg1 O11 86.9(2) 1_655 .
O1 Mg1 O13 87.9(2) . .
O6 Mg1 O13 89.5(2) . .
O7 Mg1 O13 87.8(2) . .
O10 Mg1 O13 92.4(2) 1_655 .
O11 Mg1 O13 178.9(2) . .
O1 Mg1 Mg2 106.43(16) . .
O6 Mg1 Mg2 72.45(15) . .
O7 Mg1 Mg2 112.74(16) . .
O10 Mg1 Mg2 66.81(15) 1_655 .
O11 Mg1 Mg2 148.09(16) . .
O13 Mg1 Mg2 31.79(14) . .
O1 Mg1 Mg3 67.41(15) . .
O6 Mg1 Mg3 113.97(16) . .
O7 Mg1 Mg3 72.32(16) . .
O10 Mg1 Mg3 108.33(16) 1_655 .
O11 Mg1 Mg3 32.36(13) . .
O13 Mg1 Mg3 147.50(16) . .
Mg2 Mg1 Mg3 172.53(9) . .
O9 Mg2 O12 88.4(2) 1_655 4_566
O9 Mg2 O5 91.7(2) 1_655 .
O12 Mg2 O5 176.9(2) 4_566 .
O9 Mg2 O13 101.4(2) 1_655 .
O12 Mg2 O13 92.2(2) 4_566 .
O5 Mg2 O13 90.8(2) . .
O9 Mg2 O3 158.9(2) 1_655 2_656
O12 Mg2 O3 90.7(2) 4_566 2_656
O5 Mg2 O3 88.1(2) . 2_656
O13 Mg2 O3 99.7(2) . 2_656
O9 Mg2 O4 97.6(2) 1_655 2_656
O12 Mg2 O4 91.9(2) 4_566 2_656
O5 Mg2 O4 85.0(2) . 2_656
O13 Mg2 O4 160.7(2) . 2_656
O3 Mg2 O4 61.4(2) 2_656 2_656
O9 Mg2 C12 127.9(3) 1_655 2_656
O12 Mg2 C12 94.3(2) 4_566 2_656
O5 Mg2 C12 83.1(2) . 2_656
O13 Mg2 C12 130.3(3) . 2_656
O3 Mg2 C12 31.2(2) 2_656 2_656
O4 Mg2 C12 30.5(2) 2_656 2_656
O9 Mg2 Mg1 76.24(16) 1_655 .
O12 Mg2 Mg1 112.88(16) 4_566 .
O5 Mg2 Mg1 70.18(15) . .
O13 Mg2 Mg1 33.35(14) . .
O3 Mg2 Mg1 123.08(16) 2_656 .
O4 Mg2 Mg1 154.01(16) 2_656 .
C12 Mg2 Mg1 145.16(19) 2_656 .
O9 Mg2 Mg3 156.69(17) 1_655 4_566
O12 Mg2 Mg3 68.43(15) 4_566 4_566
O5 Mg2 Mg3 111.56(18) . 4_566
O13 Mg2 Mg3 77.68(15) . 4_566
O3 Mg2 Mg3 32.24(14) 2_656 4_566
O4 Mg2 Mg3 86.35(16) 2_656 4_566
C12 Mg2 Mg3 59.63(19) 2_656 4_566
Mg1 Mg2 Mg3 109.45(8) . 4_566
O2 Mg3 O8 90.8(2) . .
O2 Mg3 O14 176.2(2) . 4_565
O8 Mg3 O14 88.8(2) . 4_565
O2 Mg3 O1W 88.7(2) . .
O8 Mg3 O1W 88.5(2) . .
O14 Mg3 O1W 87.5(2) 4_565 .
O2 Mg3 O3 89.3(2) . 3_656
O8 Mg3 O3 176.4(2) . 3_656
O14 Mg3 O3 90.9(2) 4_565 3_656
O1W Mg3 O3 87.9(2) . 3_656
O2 Mg3 O11 94.1(2) . .
O8 Mg3 O11 92.2(2) . .
O14 Mg3 O11 89.6(2) 4_565 .
O1W Mg3 O11 177.1(2) . .
O3 Mg3 O11 91.4(2) 3_656 .
O2 Mg3 Mg2 117.81(17) . 4_565
O8 Mg3 Mg2 148.49(18) . 4_565
O14 Mg3 Mg2 63.53(15) 4_565 4_565
O1W Mg3 Mg2 104.02(19) . 4_565
O3 Mg3 Mg2 32.98(14) 3_656 4_565
O11 Mg3 Mg2 73.98(14) . 4_565
O2 Mg3 Mg1 72.80(15) . .
O8 Mg3 Mg1 68.99(15) . .
O14 Mg3 Mg1 110.48(17) 4_565 .
O1W Mg3 Mg1 150.2(2) . .
O3 Mg3 Mg1 114.40(16) 3_656 .
O11 Mg3 Mg1 32.27(13) . .
Mg2 Mg3 Mg1 105.32(8) 4_565 .

loop_
_geom_bond_atom_site_label_1
_geom_bond_atom_site_label_2
_geom_bond_distance
_geom_bond_site_symmetry_2
C1 O2 1.237(8) .
C1 O1 1.248(8) .
C1 C2 1.532(10) .
C2 C3 1.352(10) .
C2 C7 1.438(10) .
C3 C4 1.396(10) .
C4 C5 1.356(10) .
C5 C6 1.443(11) .
C5 C12 1.496(10) .
C6 C11 1.399(11) .
C6 C7 1.428(10) .
C7 C8 1.422(11) .
C8 C9 1.334(12) .
C9 C10 1.422(13) .
C10 C11 1.369(12) .
C12 O4 1.258(8) .
C12 O3 1.284(8) .
C12 Mg2 2.479(7) 2_646
C13 O5 1.238(8) .
C13 O6 1.248(8) .
C13 C17 1.519(9) .
C14 C20 1.45(3) 3_666
C14 C15 1.483(5) .
C15 C16 1.51(2) .
C16 C17 1.382(12) .
C16 C18 1.437(11) 3_666
C17 C18 1.370(12) .
C18 C16 1.437(11) 3_666
C18 C19 1.48(2) .
C19 C20 1.43(3) .
C20 C14 1.45(3) 3_666
C21 O8 1.237(8) .
C21 O7 1.252(8) .
C21 C22 1.507(10) .
C22 C23 1.342(10) .
C22 C27 1.434(10) .
C23 C24 1.402(11) .
C24 C25 1.375(11) .
C25 C26 1.410(10) .
C25 C32 1.507(10) .
C26 C31 1.422(11) .
C26 C27 1.436(10) .
C27 C28 1.424(11) .
C28 C29 1.370(13) .
C29 C30 1.418(13) .
C30 C31 1.360(13) .
C32 O10 1.238(8) .
C32 O9 1.262(8) .
C33 O12 1.251(8) .
C33 O11 1.252(8) .
C34 O14 1.220(8) .
C34 O13 1.274(8) .
C35 N1 1.35(3) .
C35 O15 1.39(3) .
C36 N1 1.45(2) .
C37 N1 1.414(18) .
C38 N2 1.408(17) .
C39 N2 1.347(17) .
O1 Mg1 2.011(5) .
O2 Mg3 2.039(5) .
O1W Mg3 2.077(6) .
O3 Mg3 2.083(5) 3_656
O3 Mg2 2.126(5) 2_646
O4 Mg2 2.182(5) 2_646
O5 Mg2 2.046(5) .
O6 Mg1 2.037(5) .
O7 Mg1 2.063(6) .
O8 Mg3 2.060(6) .
O9 Mg2 2.023(5) 1_455
O10 Mg1 2.083(5) 1_455
O11 Mg1 2.115(5) .
O11 Mg3 2.120(5) .
O12 Mg2 2.041(5) 4_565
O13 Mg2 2.046(5) .
O13 Mg1 2.135(5) .
O14 Mg3 2.069(5) 4_566
Mg1 O10 2.083(5) 1_655
Mg1 Mg2 3.524(3) .
Mg1 Mg3 3.578(3) .
Mg2 O9 2.023(5) 1_655
Mg2 O12 2.041(5) 4_566
Mg2 O3 2.126(5) 2_656
Mg2 O4 2.182(5) 2_656
Mg2 C12 2.479(7) 2_656
Mg2 Mg3 3.546(3) 4_566
Mg3 O14 2.069(5) 4_565
Mg3 O3 2.083(5) 3_656
Mg3 Mg2 3.546(3) 4_565
